data_1548653
loop_
_publ_author_name
'Clarke, Ryan M.'
'Jeen, Tiffany'
'Rigo, Serena'
'Thompson, John R.'
'Kaake, Loren G.'
'Thomas, Fabrice'
'Storr, Tim'

_publ_section_title
;
 Exploiting exciton coupling of ligand radical intervalence charge
 transfer transitions to tune NIR absorption.
;
_journal_issue 6
_journal_name_full 'Chemical science'
_journal_page_first 1610
_journal_page_last 1620
_journal_paper_doi 10.1039/c7sc04537a
_journal_volume 9
_journal_year 2018
_chemical_formula_moiety 'C92 H130 Cl2 N4 Ni2 O5'
_chemical_formula_sum 'C92 H130 Cl2 N4 Ni2 O5'
_chemical_formula_weight 1560.31
_space_group_crystal_system monoclinic
_space_group_IT_number 14
_space_group_name_Hall '-P 2yn'
_space_group_name_H-M_alt 'P 1 21/n 1'
_symmetry_space_group_name_Hall '-P 2yn'
_symmetry_space_group_name_H-M 'P 1 21/n 1'
_atom_sites_solution_hydrogens geom
_audit_update_record
;
2017-10-11 deposited with the CCDC.
2018-01-09 downloaded from the CCDC.
;
_cell_angle_alpha 90
_cell_angle_beta 110.448(2)
_cell_angle_gamma 90
_cell_formula_units_Z 4
_cell_length_a 15.5829(11)
_cell_length_b 39.582(3)
_cell_length_c 16.2027(11)
_cell_measurement_reflns_used 9887
_cell_measurement_temperature 150(2)
_cell_measurement_theta_max 28.97
_cell_measurement_theta_min 2.23
_cell_volume 9364.1(12)
_computing_cell_refinement 'Bruker SAINT (Bruker, 2013)'
_computing_data_collection 'Bruker APEX2 (Bruker, 2014)'
_computing_data_reduction 'Bruker SAINT (Bruker, 2013)'
_computing_structure_refinement 'SHELXL-2014/7 (Sheldrick, 2015), Shelxle (H\"ubschle et al., 2011)'
_computing_structure_solution 'SHELXT (Sheldrick, 2015)'
_diffrn_ambient_temperature 150(2)
_diffrn_measured_fraction_theta_full 0.999
_diffrn_measured_fraction_theta_max 0.996
_diffrn_measurement_device_type 'Bruker PHOTON100 CMOS'
_diffrn_measurement_method '\w scans'
_diffrn_radiation_monochromator graphite
_diffrn_radiation_type Synchrotron
_diffrn_radiation_wavelength 0.7749
_diffrn_reflns_av_R_equivalents 0.0526
_diffrn_reflns_limit_h_max 19
_diffrn_reflns_limit_h_min -19
_diffrn_reflns_limit_k_max 49
_diffrn_reflns_limit_k_min -49
_diffrn_reflns_limit_l_max 20
_diffrn_reflns_limit_l_min -20
_diffrn_reflns_number 109011
_diffrn_reflns_theta_full 27.706
_diffrn_reflns_theta_max 29.064
_diffrn_reflns_theta_min 2.039
_exptl_absorpt_coefficient_mu 0.637
_exptl_absorpt_correction_T_max 0.9281
_exptl_absorpt_correction_T_min 0.8240
_exptl_absorpt_correction_type multi-scan
_exptl_absorpt_process_details '(Sheldrick , 1996)'
_exptl_crystal_colour orange
_exptl_crystal_density_diffrn 1.107
_exptl_crystal_description plate
_exptl_crystal_F_000 3360
_exptl_crystal_recrystallization_method 'Re-crystallisation from solvent: Dichloromethane/hexanes'
_exptl_crystal_size_max 0.08
_exptl_crystal_size_mid 0.04
_exptl_crystal_size_min 0.02
_refine_diff_density_max 0.369
_refine_diff_density_min -0.267
_refine_ls_extinction_method none
_refine_ls_goodness_of_fit_ref 1.033
_refine_ls_hydrogen_treatment constr
_refine_ls_matrix_type full
_refine_ls_number_parameters 897
_refine_ls_number_reflns 19272
_refine_ls_number_restraints 903
_refine_ls_restrained_S_all 1.017
_refine_ls_R_factor_all 0.0626
_refine_ls_R_factor_gt 0.0439
_refine_ls_shift/su_max 0.001
_refine_ls_shift/su_mean 0.000
_refine_ls_structure_factor_coef Fsqd
_refine_ls_weighting_details 'w=1/[\s^2^(Fo^2^)+(0.0682P)^2^+1.0248P] where P=(Fo^2^+2Fc^2^)/3'
_refine_ls_weighting_scheme calc
_refine_ls_wR_factor_gt 0.1126
_refine_ls_wR_factor_ref 0.1206
_reflns_Friedel_coverage 0.000
_reflns_number_gt 14742
_reflns_number_total 19272
_reflns_threshold_expression 'I > 2\s(I)'
_cod_data_source_file c7sc04537a2.cif
_cod_data_source_block Compound_2
_cod_depositor_comments
;
The following automatic conversions were performed:

'_exptl_absorpt_correction_type' value 'Multi-scan' changed to
'multi-scan' according to
/home/data/users/saulius/crontab/automatic-downloads/rss-feeds/RSC/lib/dictionaries/cif_core.dic
dictionary named 'cif_core.dic' version 2.4.2 from 2011-04-26.

Automatic conversion script
Id: cif_fix_values 4973 2017-02-22 13:04:09Z antanas 

 Adding full bibliography for 1548653--1548655.cif.
;
_cod_original_cell_volume 9364.0(11)
_cod_database_code 1548653

loop_
_space_group_symop_operation_xyz
'x, y, z'
'-x+1/2, y+1/2, -z+1/2'
'-x, -y, -z'
'x-1/2, -y-1/2, z-1/2'

loop_
_atom_site_label
_atom_site_type_symbol
_atom_site_fract_x
_atom_site_fract_y
_atom_site_fract_z
_atom_site_U_iso_or_equiv
_atom_site_adp_type
_atom_site_occupancy
_atom_site_site_symmetry_order
_atom_site_calc_flag
_atom_site_refinement_flags_posn
_atom_site_refinement_flags_adp
Ni1 Ni 0.25993(2) 0.22427(2) 0.37688(2) 0.02453(7) Uani 1 1 d . .
N1 N 0.34516(10) 0.20043(4) 0.34287(10) 0.0268(3) Uani 1 1 d . .
O1 O 0.24161(9) 0.18966(3) 0.44350(9) 0.0345(3) Uani 1 1 d . .
C1 C 0.26912(13) 0.15823(5) 0.44716(13) 0.0306(4) Uani 1 1 d . .
Ni2 Ni 0.51679(2) 0.25036(2) 0.51609(2) 0.02616(7) Uani 1 1 d . .
N2 N 0.27143(10) 0.25832(4) 0.30397(10) 0.0242(3) Uani 1 1 d . .
O2 O 0.18231(9) 0.24924(3) 0.41954(8) 0.0265(3) Uani 1 1 d . .
C2 C 0.22941(14) 0.13375(5) 0.48842(14) 0.0364(5) Uani 1 1 d . .
C3 C 0.26240(15) 0.10125(5) 0.49704(15) 0.0399(5) Uani 1 1 d . .
H3 H 0.236476 0.085182 0.525102 0.048 Uiso 1 1 calc R U
O3 O 0.54056(9) 0.28478(3) 0.44952(9) 0.0298(3) Uani 1 1 d . .
N3 N 0.44906(10) 0.27771(4) 0.56208(10) 0.0289(4) Uani 1 1 d . .
C4 C 0.33219(15) 0.09027(5) 0.46691(14) 0.0386(5) Uani 1 1 d . .
O4 O 0.58469(9) 0.22346(3) 0.46978(8) 0.0293(3) Uani 1 1 d . .
N4 N 0.49095(11) 0.21517(4) 0.57995(10) 0.0306(4) Uani 1 1 d . .
C5 C 0.36709(14) 0.11352(5) 0.42569(14) 0.0345(5) Uani 1 1 d . .
H5 H 0.413382 0.106598 0.403668 0.041 Uiso 1 1 calc R U
O5 O 0.24591(9) 0.40515(3) 0.38654(9) 0.0325(3) Uani 1 1 d . .
C6 C 0.33772(13) 0.14759(5) 0.41400(13) 0.0296(4) Uani 1 1 d . .
C7 C 0.15341(17) 0.14407(6) 0.52309(19) 0.0531(7) Uani 1 1 d . .
C9 C 0.11547(19) 0.11374(6) 0.5583(2) 0.0644(8) Uani 1 1 d . .
H9A H 0.089418 0.097362 0.510705 0.097 Uiso 1 1 calc R U
H9B H 0.067705 0.121425 0.580332 0.097 Uiso 1 1 calc R U
H9C H 0.165050 0.103054 0.606238 0.097 Uiso 1 1 calc R U
C8 C 0.1930(2) 0.16908(7) 0.5996(2) 0.0754(10) Uani 1 1 d . .
H8A H 0.218522 0.188671 0.579268 0.113 Uiso 1 1 calc R U
H8B H 0.241441 0.157955 0.647782 0.113 Uiso 1 1 calc R U
H8C H 0.144295 0.176538 0.620682 0.113 Uiso 1 1 calc R U
C13 C 0.4396(2) 0.04662(7) 0.4414(2) 0.0666(8) Uani 1 1 d . .
H13A H 0.417029 0.052178 0.378508 0.100 Uiso 1 1 calc R U
H13B H 0.457222 0.022748 0.449239 0.100 Uiso 1 1 calc R U
H13C H 0.492873 0.060716 0.472175 0.100 Uiso 1 1 calc R U
C12 C 0.4010(3) 0.04481(8) 0.5767(2) 0.0986(13) Uani 1 1 d . U
H12A H 0.426885 0.021964 0.584791 0.148 Uiso 1 1 calc R U
H12B H 0.351397 0.045931 0.600654 0.148 Uiso 1 1 calc R U
H12C H 0.448893 0.061069 0.607551 0.148 Uiso 1 1 calc R U
C11 C 0.36374(19) 0.05324(6) 0.47949(18) 0.0526(6) Uani 1 1 d . .
C10 C 0.07275(19) 0.15956(9) 0.4483(3) 0.0909(12) Uani 1 1 d . .
H10A H 0.093586 0.179725 0.425716 0.136 Uiso 1 1 calc R U
H10B H 0.024167 0.165813 0.470853 0.136 Uiso 1 1 calc R U
H10C H 0.049035 0.143010 0.400785 0.136 Uiso 1 1 calc R U
C14 C 0.2841(2) 0.03036(7) 0.4294(3) 0.0891(11) Uani 1 1 d . .
H14A H 0.261871 0.036413 0.366845 0.134 Uiso 1 1 calc R U
H14B H 0.234471 0.033140 0.452938 0.134 Uiso 1 1 calc R U
H14C H 0.304585 0.006782 0.436281 0.134 Uiso 1 1 calc R U
C15 C 0.37696(13) 0.17024(5) 0.36629(13) 0.0298(4) Uani 1 1 d . .
C16 C 0.45652(14) 0.15744(6) 0.34201(15) 0.0395(5) Uani 1 1 d . .
H16A H 0.433213 0.144265 0.287486 0.059 Uiso 1 1 calc R U
H16B H 0.495813 0.143112 0.389545 0.059 Uiso 1 1 calc R U
H16C H 0.492064 0.176667 0.333288 0.059 Uiso 1 1 calc R U
C17 C 0.38577(13) 0.22177(5) 0.29130(13) 0.0299(4) Uani 1 1 d . .
H17A H 0.405179 0.207570 0.250661 0.036 Uiso 1 1 calc R U
H17B H 0.440232 0.233740 0.331264 0.036 Uiso 1 1 calc R U
C18 C 0.31440(12) 0.24703(5) 0.23952(12) 0.0266(4) Uani 1 1 d . .
C19 C 0.35989(14) 0.27538(5) 0.20617(14) 0.0345(5) Uani 1 1 d . .
H19A H 0.397134 0.265686 0.174282 0.052 Uiso 1 1 calc R U
H19B H 0.399102 0.288630 0.256250 0.052 Uiso 1 1 calc R U
H19C H 0.312713 0.290052 0.166537 0.052 Uiso 1 1 calc R U
C20 C 0.24126(13) 0.22985(5) 0.16296(13) 0.0332(4) Uani 1 1 d . .
H20A H 0.194267 0.246379 0.131864 0.050 Uiso 1 1 calc R U
H20B H 0.213122 0.211543 0.185365 0.050 Uiso 1 1 calc R U
H20C H 0.269268 0.220555 0.122311 0.050 Uiso 1 1 calc R U
C21 C 0.24551(12) 0.28912(5) 0.30388(12) 0.0268(4) Uani 1 1 d . .
H21 H 0.260763 0.304393 0.265915 0.032 Uiso 1 1 calc R U
C22 C 0.19566(12) 0.30252(5) 0.35587(12) 0.0260(4) Uani 1 1 d . .
C23 C 0.17716(12) 0.33731(5) 0.34760(13) 0.0286(4) Uani 1 1 d . .
H23 H 0.201703 0.350685 0.312486 0.034 Uiso 1 1 calc R U
C24 C 0.12423(13) 0.35231(5) 0.38939(13) 0.0293(4) Uani 1 1 d . .
C25 C 0.08882(13) 0.33107(5) 0.43931(13) 0.0316(4) Uani 1 1 d . .
H25 H 0.052302 0.341271 0.468679 0.038 Uiso 1 1 calc R U
C26 C 0.10272(12) 0.29664(5) 0.44919(12) 0.0282(4) Uani 1 1 d . .
C27 C 0.16185(12) 0.28134(5) 0.40864(12) 0.0253(4) Uani 1 1 d . .
C29 C 0.12073(15) 0.25803(6) 0.57891(14) 0.0418(5) Uani 1 1 d . .
H29A H 0.163369 0.244347 0.560600 0.063 Uiso 1 1 calc R U
H29B H 0.087170 0.243408 0.605957 0.063 Uiso 1 1 calc R U
H29C H 0.155057 0.275019 0.621724 0.063 Uiso 1 1 calc R U
C28 C 0.05309(14) 0.27564(5) 0.49859(14) 0.0322(4) Uani 1 1 d . .
C30 C -0.00653(15) 0.24916(6) 0.43597(15) 0.0408(5) Uani 1 1 d . .
H30A H -0.052190 0.260460 0.385945 0.061 Uiso 1 1 calc R U
H30B H -0.037698 0.235423 0.467260 0.061 Uiso 1 1 calc R U
H30C H 0.032037 0.234589 0.414518 0.061 Uiso 1 1 calc R U
C31 C -0.01024(17) 0.29728(6) 0.53147(17) 0.0486(6) Uani 1 1 d . .
H31A H -0.055362 0.308757 0.481394 0.073 Uiso 1 1 calc R U
H31B H 0.026219 0.314138 0.573441 0.073 Uiso 1 1 calc R U
H31C H -0.041995 0.282759 0.560565 0.073 Uiso 1 1 calc R U
C32 C 0.09737(13) 0.38844(5) 0.37762(13) 0.0310(4) Uani 1 1 d . .
C33 C 0.00799(14) 0.39718(5) 0.36842(15) 0.0353(5) Uani 1 1 d . .
H33 H -0.033421 0.379682 0.369249 0.042 Uiso 1 1 calc R U
C34 C -0.02354(14) 0.43033(5) 0.35808(16) 0.0383(5) Uani 1 1 d . .
C35 C 0.03783(14) 0.45491(5) 0.35509(15) 0.0371(5) Uani 1 1 d . .
H35 H 0.017991 0.477762 0.347701 0.044 Uiso 1 1 calc R U
C36 C 0.12795(13) 0.44773(5) 0.36243(13) 0.0316(4) Uani 1 1 d . .
C37 C 0.15680(13) 0.41464(5) 0.37441(13) 0.0300(4) Uani 1 1 d . .
C38 C -0.12259(15) 0.43804(6) 0.34998(19) 0.0497(6) Uani 1 1 d . .
C39 C -0.18802(17) 0.41985(8) 0.27083(19) 0.0641(8) Uani 1 1 d . .
H39A H -0.178148 0.427575 0.217371 0.096 Uiso 1 1 calc R U
H39B H -0.251213 0.424736 0.266116 0.096 Uiso 1 1 calc R U
H39C H -0.177078 0.395459 0.277723 0.096 Uiso 1 1 calc R U
C40 C -0.13977(18) 0.42539(8) 0.4320(2) 0.0661(8) Uani 1 1 d . .
H40A H -0.203191 0.430276 0.426526 0.099 Uiso 1 1 calc R U
H40B H -0.097913 0.436819 0.484249 0.099 Uiso 1 1 calc R U
H40C H -0.129224 0.400954 0.437912 0.099 Uiso 1 1 calc R U
C41 C -0.14275(19) 0.47599(7) 0.3410(3) 0.0888(12) Uani 1 1 d . U
H41A H -0.136255 0.484318 0.286527 0.133 Uiso 1 1 calc R U
H41B H -0.099480 0.487878 0.391520 0.133 Uiso 1 1 calc R U
H41C H -0.205404 0.480060 0.339216 0.133 Uiso 1 1 calc R U
C42 C 0.19165(13) 0.47660(5) 0.35961(14) 0.0339(5) Uani 1 1 d . .
C43 C 0.20761(16) 0.49919(6) 0.44053(18) 0.0495(6) Uani 1 1 d . .
H43A H 0.249812 0.517487 0.440081 0.074 Uiso 1 1 calc R U
H43B H 0.234102 0.485705 0.494191 0.074 Uiso 1 1 calc R U
H43C H 0.149132 0.508802 0.439021 0.074 Uiso 1 1 calc R U
C44 C 0.14766(15) 0.49717(6) 0.27515(17) 0.0474(6) Uani 1 1 d . .
H44A H 0.138983 0.482689 0.223805 0.071 Uiso 1 1 calc R U
H44B H 0.187687 0.516138 0.274118 0.071 Uiso 1 1 calc R U
H44C H 0.088177 0.505829 0.273548 0.071 Uiso 1 1 calc R U
C45 C 0.28380(13) 0.46288(5) 0.36183(14) 0.0324(4) Uani 1 1 d . .
C46 C 0.34772(14) 0.48451(5) 0.34851(14) 0.0355(5) Uani 1 1 d . .
H46 H 0.331922 0.507641 0.336748 0.043 Uiso 1 1 calc R U
C47 C 0.43370(14) 0.47396(5) 0.35154(15) 0.0380(5) Uani 1 1 d . .
C48 C 0.45437(14) 0.44031(5) 0.36995(14) 0.0361(5) Uani 1 1 d . .
H48 H 0.513745 0.432723 0.374672 0.043 Uiso 1 1 calc R U
C49 C 0.39339(13) 0.41675(5) 0.38204(13) 0.0328(4) Uani 1 1 d . .
C50 C 0.30703(13) 0.42896(5) 0.37745(13) 0.0302(4) Uani 1 1 d . .
C51 C 0.50080(15) 0.49897(6) 0.33419(16) 0.0439(5) Uani 1 1 d . .
C52 C 0.58963(17) 0.48182(7) 0.3361(2) 0.0635(8) Uani 1 1 d . .
H52A H 0.575571 0.464727 0.289456 0.095 Uiso 1 1 calc R U
H52B H 0.619123 0.470997 0.393423 0.095 Uiso 1 1 calc R U
H52C H 0.631006 0.498784 0.326471 0.095 Uiso 1 1 calc R U
C53 C 0.52545(18) 0.52656(6) 0.40487(18) 0.0563(7) Uani 1 1 d . .
H53A H 0.567928 0.542631 0.393624 0.084 Uiso 1 1 calc R U
H53B H 0.554505 0.516264 0.463006 0.084 Uiso 1 1 calc R U
H53C H 0.469692 0.538437 0.403207 0.084 Uiso 1 1 calc R U
C54 C 0.45557(19) 0.51463(7) 0.24345(18) 0.0628(7) Uani 1 1 d . .
H54A H 0.437010 0.496703 0.198984 0.094 Uiso 1 1 calc R U
H54B H 0.499087 0.529736 0.230526 0.094 Uiso 1 1 calc R U
H54C H 0.401523 0.527520 0.242425 0.094 Uiso 1 1 calc R U
C55 C 0.50502(12) 0.31513(5) 0.43424(12) 0.0284(4) Uani 1 1 d . .
C56 C 0.53381(12) 0.33827(5) 0.38142(13) 0.0290(4) Uani 1 1 d . .
C57 C 0.49018(13) 0.36914(5) 0.36312(13) 0.0324(4) Uani 1 1 d . .
H57 H 0.506046 0.383715 0.324118 0.039 Uiso 1 1 calc R U
C58 C 0.42362(13) 0.38095(5) 0.39762(13) 0.0317(4) Uani 1 1 d . .
C59 C 0.39973(13) 0.35898(5) 0.45109(13) 0.0316(4) Uani 1 1 d . .
H59 H 0.355900 0.365838 0.476329 0.038 Uiso 1 1 calc R U
C60 C 0.43825(12) 0.32657(5) 0.46967(12) 0.0291(4) Uani 1 1 d . .
C61 C 0.61491(13) 0.33035(5) 0.35126(14) 0.0337(4) Uani 1 1 d . .
C62 C 0.70034(14) 0.32499(6) 0.43359(16) 0.0432(5) Uani 1 1 d . .
H62A H 0.752501 0.319188 0.415790 0.065 Uiso 1 1 calc R U
H62B H 0.689129 0.306577 0.468963 0.065 Uiso 1 1 calc R U
H62C H 0.713934 0.345797 0.468573 0.065 Uiso 1 1 calc R U
C63 C 0.59625(14) 0.29908(5) 0.29192(14) 0.0369(5) Uani 1 1 d . .
H63A H 0.545117 0.303689 0.237216 0.055 Uiso 1 1 calc R U
H63B H 0.580632 0.279962 0.322439 0.055 Uiso 1 1 calc R U
H63C H 0.651071 0.293573 0.278132 0.055 Uiso 1 1 calc R U
C64 C 0.63584(16) 0.35966(6) 0.29979(18) 0.0480(6) Uani 1 1 d . .
H64A H 0.688870 0.353913 0.283290 0.072 Uiso 1 1 calc R U
H64B H 0.649428 0.380001 0.336600 0.072 Uiso 1 1 calc R U
H64C H 0.582643 0.363862 0.246492 0.072 Uiso 1 1 calc R U
C65 C 0.41733(13) 0.30718(5) 0.53436(13) 0.0322(4) Uani 1 1 d . .
H65 H 0.376192 0.316923 0.559228 0.039 Uiso 1 1 calc R U
C66 C 0.43484(13) 0.26244(6) 0.64032(13) 0.0327(4) Uani 1 1 d . .
C67 C 0.35251(16) 0.27674(6) 0.65890(16) 0.0484(6) Uani 1 1 d . .
H67A H 0.299291 0.277248 0.604184 0.073 Uiso 1 1 calc R U
H67B H 0.366399 0.299728 0.682254 0.073 Uiso 1 1 calc R U
H67C H 0.338960 0.262447 0.702189 0.073 Uiso 1 1 calc R U
C68 C 0.52275(15) 0.26764(6) 0.71935(13) 0.0424(5) Uani 1 1 d . .
H68A H 0.574504 0.257778 0.706694 0.064 Uiso 1 1 calc R U
H68B H 0.516815 0.256613 0.771244 0.064 Uiso 1 1 calc R U
H68C H 0.533347 0.291876 0.730832 0.064 Uiso 1 1 calc R U
C69 C 0.42087(13) 0.22549(5) 0.61763(14) 0.0358(5) Uani 1 1 d . .
H69A H 0.427597 0.212089 0.671115 0.043 Uiso 1 1 calc R U
H69B H 0.358682 0.221649 0.574271 0.043 Uiso 1 1 calc R U
C70 C 0.52161(13) 0.18444(5) 0.58952(12) 0.0319(4) Uani 1 1 d . .
C71 C 0.48027(15) 0.15828(6) 0.63342(14) 0.0388(5) Uani 1 1 d . .
H71A H 0.415057 0.163146 0.619509 0.058 Uiso 1 1 calc R U
H71B H 0.511815 0.159124 0.697364 0.058 Uiso 1 1 calc R U
H71C H 0.487285 0.135722 0.611672 0.058 Uiso 1 1 calc R U
C72 C 0.59439(13) 0.17388(5) 0.55791(12) 0.0315(4) Uani 1 1 d . .
C73 C 0.63747(15) 0.14231(5) 0.58561(13) 0.0371(5) Uani 1 1 d . .
H73 H 0.619298 0.129128 0.625679 0.045 Uiso 1 1 calc R U
C74 C 0.70406(15) 0.13006(5) 0.55707(14) 0.0379(5) Uani 1 1 d . .
C75 C 0.72856(14) 0.15029(5) 0.49757(13) 0.0349(5) Uani 1 1 d . .
H75 H 0.773858 0.141839 0.476119 0.042 Uiso 1 1 calc R U
C76 C 0.69161(13) 0.18141(5) 0.46828(12) 0.0302(4) Uani 1 1 d . .
C77 C 0.62222(12) 0.19409(5) 0.49931(12) 0.0277(4) Uani 1 1 d . .
C78 C 0.72379(13) 0.20202(5) 0.40405(13) 0.0320(4) Uani 1 1 d . .
C79 C 0.80212(15) 0.18415(6) 0.38360(16) 0.0433(5) Uani 1 1 d . .
H79A H 0.780007 0.162568 0.354233 0.065 Uiso 1 1 calc R U
H79B H 0.853263 0.180039 0.438645 0.065 Uiso 1 1 calc R U
H79C H 0.822827 0.198501 0.344938 0.065 Uiso 1 1 calc R U
C80 C 0.75999(14) 0.23636(5) 0.44450(15) 0.0369(5) Uani 1 1 d . .
H80A H 0.779238 0.249528 0.402778 0.055 Uiso 1 1 calc R U
H80B H 0.812420 0.233027 0.498994 0.055 Uiso 1 1 calc R U
H80C H 0.711529 0.248529 0.457659 0.055 Uiso 1 1 calc R U
C81 C 0.64508(14) 0.20689(6) 0.31586(14) 0.0381(5) Uani 1 1 d . .
H81A H 0.666549 0.220424 0.276269 0.057 Uiso 1 1 calc R U
H81B H 0.594176 0.218560 0.325987 0.057 Uiso 1 1 calc R U
H81C H 0.624283 0.184792 0.289044 0.057 Uiso 1 1 calc R U
C82 C 0.75238(17) 0.09632(6) 0.58640(16) 0.0487(6) Uani 1 1 d . .
C83 C 0.7377(2) 0.07352(7) 0.50627(19) 0.0675(8) Uani 1 1 d . .
H83A H 0.672096 0.069210 0.477075 0.101 Uiso 1 1 calc R U
H83B H 0.769827 0.052054 0.525484 0.101 Uiso 1 1 calc R U
H83C H 0.761828 0.084700 0.464979 0.101 Uiso 1 1 calc R U
C84 C 0.7155(2) 0.07745(7) 0.64958(19) 0.0666(8) Uani 1 1 d . .
H84A H 0.649808 0.073263 0.620467 0.100 Uiso 1 1 calc R U
H84B H 0.725390 0.091156 0.702481 0.100 Uiso 1 1 calc R U
H84C H 0.747703 0.055857 0.666212 0.100 Uiso 1 1 calc R U
C85 C 0.85510(19) 0.10265(8) 0.6321(2) 0.0735(9) Uani 1 1 d . .
H85A H 0.879706 0.113515 0.590781 0.110 Uiso 1 1 calc R U
H85B H 0.886494 0.081086 0.651732 0.110 Uiso 1 1 calc R U
H85C H 0.864830 0.117413 0.683174 0.110 Uiso 1 1 calc R U

loop_
_atom_site_aniso_label
_atom_site_aniso_U_11
_atom_site_aniso_U_22
_atom_site_aniso_U_33
_atom_site_aniso_U_23
_atom_site_aniso_U_13
_atom_site_aniso_U_12
Ni1 0.02161(13) 0.02950(13) 0.02356(13) 0.00047(10) 0.00926(10) 0.00274(9)
N1 0.0224(8) 0.0353(9) 0.0227(8) -0.0021(7) 0.0078(6) 0.0022(7)
O1 0.0359(8) 0.0342(8) 0.0399(8) 0.0082(6) 0.0215(7) 0.0087(6)
C1 0.0283(10) 0.0317(10) 0.0305(10) 0.0019(8) 0.0088(8) 0.0050(8)
Ni2 0.01905(12) 0.03947(15) 0.02159(13) 0.00258(10) 0.00915(10) 0.00103(10)
N2 0.0205(8) 0.0305(8) 0.0223(8) -0.0015(6) 0.0086(6) 0.0011(6)
O2 0.0272(7) 0.0281(7) 0.0277(7) 0.0017(5) 0.0141(6) 0.0015(5)
C2 0.0344(11) 0.0379(11) 0.0384(12) 0.0054(9) 0.0146(9) 0.0057(9)
C3 0.0425(12) 0.0345(11) 0.0435(13) 0.0045(10) 0.0159(10) 0.0012(9)
O3 0.0255(7) 0.0385(8) 0.0298(7) 0.0049(6) 0.0150(6) 0.0052(6)
N3 0.0190(8) 0.0481(10) 0.0205(8) 0.0035(7) 0.0081(6) 0.0028(7)
C4 0.0428(12) 0.0320(11) 0.0383(12) -0.0027(9) 0.0107(10) 0.0045(9)
O4 0.0276(7) 0.0382(7) 0.0258(7) 0.0042(6) 0.0141(6) 0.0029(6)
N4 0.0234(8) 0.0464(10) 0.0240(8) 0.0025(7) 0.0107(7) -0.0027(7)
C5 0.0321(11) 0.0362(11) 0.0337(11) -0.0025(9) 0.0095(9) 0.0060(9)
O5 0.0233(7) 0.0292(7) 0.0476(9) 0.0003(6) 0.0157(6) 0.0025(5)
C6 0.0242(10) 0.0338(10) 0.0279(10) -0.0017(8) 0.0053(8) 0.0034(8)
C7 0.0489(14) 0.0464(14) 0.0790(19) 0.0226(13) 0.0411(14) 0.0121(11)
C9 0.0616(17) 0.0519(15) 0.100(2) 0.0197(15) 0.0533(17) 0.0069(13)
C8 0.121(3) 0.0434(15) 0.104(2) 0.0012(15) 0.093(2) 0.0032(15)
C13 0.085(2) 0.0430(14) 0.083(2) 0.0052(14) 0.0434(17) 0.0235(14)
C12 0.160(3) 0.074(2) 0.076(2) 0.0302(17) 0.057(2) 0.070(2)
C11 0.0701(17) 0.0335(12) 0.0621(16) 0.0050(11) 0.0331(14) 0.0118(11)
C10 0.0471(17) 0.094(2) 0.148(3) 0.063(2) 0.0546(19) 0.0304(16)
C14 0.105(3) 0.0402(15) 0.143(3) -0.0176(18) 0.070(2) -0.0141(16)
C15 0.0233(9) 0.0355(11) 0.0279(10) -0.0045(8) 0.0056(8) 0.0045(8)
C16 0.0319(11) 0.0426(12) 0.0465(13) -0.0019(10) 0.0170(10) 0.0073(9)
C17 0.0219(9) 0.0432(11) 0.0261(10) -0.0020(8) 0.0105(8) 0.0016(8)
C18 0.0226(9) 0.0371(11) 0.0211(9) -0.0035(8) 0.0089(8) 0.0013(8)
C19 0.0325(11) 0.0434(12) 0.0326(11) -0.0008(9) 0.0175(9) 0.0007(9)
C20 0.0282(10) 0.0437(12) 0.0257(10) -0.0027(9) 0.0070(8) 0.0003(9)
C21 0.0225(9) 0.0336(10) 0.0253(10) -0.0002(8) 0.0096(8) -0.0038(8)
C22 0.0215(9) 0.0306(10) 0.0268(10) -0.0022(8) 0.0094(8) -0.0016(7)
C23 0.0252(10) 0.0307(10) 0.0311(10) 0.0004(8) 0.0113(8) -0.0023(8)
C24 0.0251(10) 0.0285(10) 0.0352(11) -0.0013(8) 0.0118(8) 0.0003(8)
C25 0.0274(10) 0.0368(11) 0.0343(11) -0.0039(9) 0.0155(9) 0.0013(8)
C26 0.0244(9) 0.0342(10) 0.0290(10) -0.0020(8) 0.0130(8) -0.0001(8)
C27 0.0191(9) 0.0318(10) 0.0238(9) -0.0012(8) 0.0061(7) -0.0009(7)
C29 0.0414(12) 0.0538(14) 0.0353(12) 0.0070(10) 0.0197(10) 0.0006(10)
C28 0.0316(11) 0.0360(11) 0.0360(11) -0.0003(9) 0.0208(9) 0.0003(8)
C30 0.0337(11) 0.0495(13) 0.0456(13) -0.0057(10) 0.0218(10) -0.0107(9)
C31 0.0544(14) 0.0453(13) 0.0660(16) 0.0009(12) 0.0460(13) 0.0016(11)
C32 0.0290(10) 0.0315(10) 0.0352(11) -0.0011(8) 0.0147(9) 0.0003(8)
C33 0.0291(10) 0.0321(11) 0.0496(13) 0.0001(9) 0.0197(10) 0.0007(8)
C34 0.0289(11) 0.0368(11) 0.0538(14) 0.0017(10) 0.0205(10) 0.0042(9)
C35 0.0329(11) 0.0296(10) 0.0527(13) 0.0019(9) 0.0200(10) 0.0057(8)
C36 0.0300(10) 0.0297(10) 0.0373(11) -0.0029(8) 0.0143(9) 0.0004(8)
C37 0.0242(10) 0.0336(10) 0.0333(11) -0.0029(8) 0.0116(8) 0.0028(8)
C38 0.0331(12) 0.0416(13) 0.0825(18) 0.0074(12) 0.0304(12) 0.0084(10)
C39 0.0333(13) 0.084(2) 0.0774(19) 0.0207(16) 0.0220(13) 0.0027(13)
C40 0.0494(15) 0.081(2) 0.083(2) -0.0014(16) 0.0423(15) 0.0095(14)
C41 0.0501(17) 0.0525(16) 0.183(4) 0.0158(19) 0.065(2) 0.0187(13)
C42 0.0287(10) 0.0283(10) 0.0473(12) -0.0025(9) 0.0168(9) 0.0016(8)
C43 0.0427(13) 0.0430(13) 0.0696(17) -0.0183(12) 0.0284(12) -0.0066(10)
C44 0.0368(12) 0.0409(13) 0.0684(16) 0.0118(11) 0.0233(12) 0.0050(10)
C45 0.0284(10) 0.0333(10) 0.0374(11) -0.0065(9) 0.0139(9) -0.0023(8)
C46 0.0334(11) 0.0305(10) 0.0445(13) -0.0024(9) 0.0160(10) -0.0022(8)
C47 0.0319(11) 0.0408(12) 0.0436(13) -0.0060(10) 0.0161(10) -0.0061(9)
C48 0.0255(10) 0.0421(12) 0.0430(12) -0.0055(10) 0.0147(9) -0.0005(8)
C49 0.0281(10) 0.0370(11) 0.0344(11) -0.0035(9) 0.0123(9) -0.0001(8)
C50 0.0265(10) 0.0327(10) 0.0316(10) -0.0036(8) 0.0104(8) -0.0018(8)
C51 0.0363(12) 0.0468(13) 0.0533(14) -0.0037(11) 0.0215(11) -0.0094(10)
C52 0.0460(15) 0.0601(16) 0.099(2) -0.0023(15) 0.0433(16) -0.0116(12)
C53 0.0510(15) 0.0548(15) 0.0673(17) -0.0097(13) 0.0258(13) -0.0204(12)
C54 0.0585(17) 0.0746(19) 0.0619(17) 0.0082(14) 0.0294(14) -0.0140(14)
C55 0.0208(9) 0.0379(11) 0.0262(10) -0.0014(8) 0.0077(8) 0.0009(8)
C56 0.0231(9) 0.0368(11) 0.0298(10) -0.0020(8) 0.0125(8) 0.0004(8)
C57 0.0266(10) 0.0394(11) 0.0343(11) 0.0016(9) 0.0145(9) 0.0001(8)
C58 0.0232(10) 0.0392(11) 0.0327(11) -0.0020(9) 0.0100(8) 0.0019(8)
C59 0.0217(9) 0.0438(11) 0.0305(10) -0.0027(9) 0.0107(8) 0.0030(8)
C60 0.0198(9) 0.0423(11) 0.0265(10) 0.0001(8) 0.0099(8) 0.0029(8)
C61 0.0297(10) 0.0366(11) 0.0412(12) 0.0020(9) 0.0205(9) 0.0018(8)
C62 0.0259(11) 0.0510(13) 0.0557(14) -0.0053(11) 0.0179(10) -0.0003(9)
C63 0.0349(11) 0.0419(12) 0.0423(12) 0.0004(10) 0.0239(10) 0.0008(9)
C64 0.0479(14) 0.0450(13) 0.0691(17) 0.0058(12) 0.0429(13) 0.0022(10)
C65 0.0218(9) 0.0485(12) 0.0284(10) 0.0002(9) 0.0114(8) 0.0061(9)
C66 0.0245(10) 0.0541(12) 0.0231(10) 0.0064(9) 0.0127(8) 0.0049(9)
C67 0.0416(13) 0.0710(16) 0.0444(13) 0.0157(12) 0.0299(11) 0.0164(11)
C68 0.0377(12) 0.0636(15) 0.0247(10) 0.0027(10) 0.0093(9) 0.0047(11)
C69 0.0256(10) 0.0561(13) 0.0311(11) 0.0068(10) 0.0167(9) -0.0006(9)
C70 0.0275(10) 0.0443(12) 0.0225(10) 0.0023(8) 0.0071(8) -0.0048(9)
C71 0.0377(12) 0.0494(13) 0.0318(11) 0.0043(10) 0.0153(10) -0.0058(10)
C72 0.0311(10) 0.0401(11) 0.0233(10) -0.0001(8) 0.0097(8) -0.0038(8)
C73 0.0440(12) 0.0403(12) 0.0280(11) 0.0046(9) 0.0138(9) -0.0012(9)
C74 0.0425(12) 0.0390(11) 0.0308(11) 0.0024(9) 0.0111(10) 0.0006(9)
C75 0.0323(11) 0.0410(11) 0.0325(11) -0.0004(9) 0.0128(9) 0.0031(9)
C76 0.0252(10) 0.0384(11) 0.0259(10) -0.0007(8) 0.0077(8) -0.0012(8)
C77 0.0245(9) 0.0357(10) 0.0213(9) 0.0005(8) 0.0059(8) -0.0012(8)
C78 0.0283(10) 0.0386(11) 0.0335(11) 0.0014(9) 0.0162(9) 0.0029(8)
C79 0.0422(13) 0.0425(12) 0.0561(15) 0.0035(11) 0.0308(11) 0.0061(10)
C80 0.0300(11) 0.0418(12) 0.0434(12) 0.0006(10) 0.0183(10) -0.0016(9)
C81 0.0391(12) 0.0475(13) 0.0324(11) 0.0042(10) 0.0183(10) 0.0013(10)
C82 0.0575(15) 0.0445(13) 0.0470(14) 0.0103(11) 0.0217(12) 0.0118(11)
C83 0.102(2) 0.0440(15) 0.0680(18) 0.0050(13) 0.0449(18) 0.0123(15)
C84 0.097(2) 0.0500(15) 0.0636(18) 0.0232(13) 0.0414(17) 0.0201(15)
C85 0.0603(18) 0.0684(19) 0.080(2) 0.0240(16) 0.0098(16) 0.0250(14)

loop_
_atom_type_symbol
_atom_type_description
_atom_type_scat_dispersion_real
_atom_type_scat_dispersion_imag
_atom_type_scat_source
C C 0.0040 0.0020 'International Tables Vol C Tables 4.2.6.8 and 6.1.1.4'
H H 0.0000 0.0000 'International Tables Vol C Tables 4.2.6.8 and 6.1.1.4'
N N 0.0076 0.0040 'International Tables Vol C Tables 4.2.6.8 and 6.1.1.4'
O O 0.0132 0.0074 'International Tables Vol C Tables 4.2.6.8 and 6.1.1.4'
Ni Ni 0.3262 1.3024 'International Tables Vol C Tables 4.2.6.8 and 6.1.1.4'
Cl Cl 0.1697 0.1896 'International Tables Vol C Tables 4.2.6.8 and 6.1.1.4'

loop_
_geom_angle_atom_site_label_1
_geom_angle_atom_site_label_2
_geom_angle_atom_site_label_3
_geom_angle
O1 Ni1 N2 176.25(7)
O1 Ni1 N1 93.99(6)
N2 Ni1 N1 86.66(7)
O1 Ni1 O2 85.59(6)
N2 Ni1 O2 94.07(6)
N1 Ni1 O2 175.25(6)
C15 N1 C17 119.76(16)
C15 N1 Ni1 128.21(14)
C17 N1 Ni1 111.61(12)
C1 O1 Ni1 128.49(13)
O1 C1 C6 122.88(18)
O1 C1 C2 118.34(17)
C6 C1 C2 118.76(17)
O4 Ni2 N3 179.44(7)
O4 Ni2 O3 85.85(6)
N3 Ni2 O3 93.60(6)
O4 Ni2 N4 93.47(7)
N3 Ni2 N4 87.08(7)
O3 Ni2 N4 178.35(7)
C21 N2 C18 120.08(16)
C21 N2 Ni1 126.47(13)
C18 N2 Ni1 113.44(12)
C27 O2 Ni1 128.47(11)
C3 C2 C1 118.21(19)
C3 C2 C7 121.44(19)
C1 C2 C7 120.34(18)
C2 C3 C4 124.1(2)
C2 C3 H3 118.0
C4 C3 H3 118.0
C55 O3 Ni2 128.82(12)
C65 N3 C66 120.82(16)
C65 N3 Ni2 126.66(13)
C66 N3 Ni2 112.50(12)
C5 C4 C3 116.91(19)
C5 C4 C11 123.2(2)
C3 C4 C11 119.9(2)
C77 O4 Ni2 127.65(12)
C70 N4 C69 120.21(16)
C70 N4 Ni2 128.79(14)
C69 N4 Ni2 110.86(13)
C4 C5 C6 123.04(19)
C4 C5 H5 118.5
C6 C5 H5 118.5
C50 O5 C37 119.58(15)
C5 C6 C1 118.93(18)
C5 C6 C15 118.90(17)
C1 C6 C15 122.15(17)
C2 C7 C9 112.04(19)
C2 C7 C10 110.0(2)
C9 C7 C10 106.9(2)
C2 C7 C8 108.9(2)
C9 C7 C8 107.6(2)
C10 C7 C8 111.5(2)
C7 C9 H9A 109.5
C7 C9 H9B 109.5
H9A C9 H9B 109.5
C7 C9 H9C 109.5
H9A C9 H9C 109.5
H9B C9 H9C 109.5
C7 C8 H8A 109.5
C7 C8 H8B 109.5
H8A C8 H8B 109.5
C7 C8 H8C 109.5
H8A C8 H8C 109.5
H8B C8 H8C 109.5
C11 C13 H13A 109.5
C11 C13 H13B 109.5
H13A C13 H13B 109.5
C11 C13 H13C 109.5
H13A C13 H13C 109.5
H13B C13 H13C 109.5
C11 C12 H12A 109.5
C11 C12 H12B 109.5
H12A C12 H12B 109.5
C11 C12 H12C 109.5
H12A C12 H12C 109.5
H12B C12 H12C 109.5
C12 C11 C14 111.6(3)
C12 C11 C13 108.1(2)
C14 C11 C13 106.5(2)
C12 C11 C4 109.7(2)
C14 C11 C4 109.5(2)
C13 C11 C4 111.4(2)
C7 C10 H10A 109.5
C7 C10 H10B 109.5
H10A C10 H10B 109.5
C7 C10 H10C 109.5
H10A C10 H10C 109.5
H10B C10 H10C 109.5
C11 C14 H14A 109.5
C11 C14 H14B 109.5
H14A C14 H14B 109.5
C11 C14 H14C 109.5
H14A C14 H14C 109.5
H14B C14 H14C 109.5
N1 C15 C6 122.38(17)
N1 C15 C16 119.73(18)
C6 C15 C16 117.88(17)
C15 C16 H16A 109.5
C15 C16 H16B 109.5
H16A C16 H16B 109.5
C15 C16 H16C 109.5
H16A C16 H16C 109.5
H16B C16 H16C 109.5
N1 C17 C18 108.33(15)
N1 C17 H17A 110.0
C18 C17 H17A 110.0
N1 C17 H17B 110.0
C18 C17 H17B 110.0
H17A C17 H17B 108.4
N2 C18 C17 103.44(14)
N2 C18 C20 108.25(15)
C17 C18 C20 110.68(16)
N2 C18 C19 113.94(15)
C17 C18 C19 109.90(16)
C20 C18 C19 110.43(16)
C18 C19 H19A 109.5
C18 C19 H19B 109.5
H19A C19 H19B 109.5
C18 C19 H19C 109.5
H19A C19 H19C 109.5
H19B C19 H19C 109.5
C18 C20 H20A 109.5
C18 C20 H20B 109.5
H20A C20 H20B 109.5
C18 C20 H20C 109.5
H20A C20 H20C 109.5
H20B C20 H20C 109.5
N2 C21 C22 125.87(17)
N2 C21 H21 117.1
C22 C21 H21 117.1
C23 C22 C27 121.90(17)
C23 C22 C21 116.28(17)
C27 C22 C21 121.71(17)
C24 C23 C22 121.09(18)
C24 C23 H23 119.5
C22 C23 H23 119.5
C23 C24 C25 116.73(17)
C23 C24 C32 123.03(18)
C25 C24 C32 120.02(17)
C26 C25 C24 125.43(18)
C26 C25 H25 117.3
C24 C25 H25 117.3
C25 C26 C27 117.52(17)
C25 C26 C28 120.47(16)
C27 C26 C28 121.96(16)
O2 C27 C22 122.00(16)
O2 C27 C26 120.82(16)
C22 C27 C26 117.18(16)
C28 C29 H29A 109.5
C28 C29 H29B 109.5
H29A C29 H29B 109.5
C28 C29 H29C 109.5
H29A C29 H29C 109.5
H29B C29 H29C 109.5
C29 C28 C30 109.34(18)
C29 C28 C31 107.15(18)
C30 C28 C31 107.32(18)
C29 C28 C26 111.56(16)
C30 C28 C26 108.97(16)
C31 C28 C26 112.36(16)
C28 C30 H30A 109.5
C28 C30 H30B 109.5
H30A C30 H30B 109.5
C28 C30 H30C 109.5
H30A C30 H30C 109.5
H30B C30 H30C 109.5
C28 C31 H31A 109.5
C28 C31 H31B 109.5
H31A C31 H31B 109.5
C28 C31 H31C 109.5
H31A C31 H31C 109.5
H31B C31 H31C 109.5
C33 C32 C37 117.44(18)
C33 C32 C24 118.71(17)
C37 C32 C24 123.85(17)
C34 C33 C32 123.08(19)
C34 C33 H33 118.5
C32 C33 H33 118.5
C35 C34 C33 116.77(18)
C35 C34 C38 123.17(19)
C33 C34 C38 120.06(19)
C34 C35 C36 122.92(19)
C34 C35 H35 118.5
C36 C35 H35 118.5
C37 C36 C35 118.34(18)
C37 C36 C42 122.25(17)
C35 C36 C42 119.39(17)
C36 C37 O5 122.69(17)
C36 C37 C32 121.42(17)
O5 C37 C32 115.87(16)
C39 C38 C40 108.1(2)
C39 C38 C41 109.3(2)
C40 C38 C41 108.2(2)
C39 C38 C34 109.8(2)
C40 C38 C34 109.7(2)
C41 C38 C34 111.74(19)
C38 C39 H39A 109.5
C38 C39 H39B 109.5
H39A C39 H39B 109.5
C38 C39 H39C 109.5
H39A C39 H39C 109.5
H39B C39 H39C 109.5
C38 C40 H40A 109.5
C38 C40 H40B 109.5
H40A C40 H40B 109.5
C38 C40 H40C 109.5
H40A C40 H40C 109.5
H40B C40 H40C 109.5
C38 C41 H41A 109.5
C38 C41 H41B 109.5
H41A C41 H41B 109.5
C38 C41 H41C 109.5
H41A C41 H41C 109.5
H41B C41 H41C 109.5
C45 C42 C36 110.49(16)
C45 C42 C44 109.53(17)
C36 C42 C44 109.39(17)
C45 C42 C43 108.51(17)
C36 C42 C43 108.91(17)
C44 C42 C43 110.00(18)
C42 C43 H43A 109.5
C42 C43 H43B 109.5
H43A C43 H43B 109.5
C42 C43 H43C 109.5
H43A C43 H43C 109.5
H43B C43 H43C 109.5
C42 C44 H44A 109.5
C42 C44 H44B 109.5
H44A C44 H44B 109.5
C42 C44 H44C 109.5
H44A C44 H44C 109.5
H44B C44 H44C 109.5
C46 C45 C50 117.97(18)
C46 C45 C42 119.91(18)
C50 C45 C42 122.12(17)
C45 C46 C47 123.10(19)
C45 C46 H46 118.4
C47 C46 H46 118.4
C48 C47 C46 116.62(19)
C48 C47 C51 122.68(19)
C46 C47 C51 120.69(19)
C47 C48 C49 123.91(19)
C47 C48 H48 118.0
C49 C48 H48 118.0
C48 C49 C50 116.72(18)
C48 C49 C58 118.07(17)
C50 C49 C58 125.20(18)
O5 C50 C45 122.12(17)
O5 C50 C49 116.22(17)
C45 C50 C49 121.63(18)
C54 C51 C53 110.0(2)
C54 C51 C52 108.0(2)
C53 C51 C52 108.2(2)
C54 C51 C47 108.92(19)
C53 C51 C47 109.38(18)
C52 C51 C47 112.28(19)
C51 C52 H52A 109.5
C51 C52 H52B 109.5
H52A C52 H52B 109.5
C51 C52 H52C 109.5
H52A C52 H52C 109.5
H52B C52 H52C 109.5
C51 C53 H53A 109.5
C51 C53 H53B 109.5
H53A C53 H53B 109.5
C51 C53 H53C 109.5
H53A C53 H53C 109.5
H53B C53 H53C 109.5
C51 C54 H54A 109.5
C51 C54 H54B 109.5
H54A C54 H54B 109.5
C51 C54 H54C 109.5
H54A C54 H54C 109.5
H54B C54 H54C 109.5
O3 C55 C60 122.33(17)
O3 C55 C56 120.05(16)
C60 C55 C56 117.61(17)
C57 C56 C55 117.54(17)
C57 C56 C61 120.69(17)
C55 C56 C61 121.63(17)
C56 C57 C58 125.50(19)
C56 C57 H57 117.3
C58 C57 H57 117.3
C59 C58 C57 116.00(18)
C59 C58 C49 124.98(18)
C57 C58 C49 118.63(18)
C58 C59 C60 121.75(18)
C58 C59 H59 119.1
C60 C59 H59 119.1
C59 C60 C65 117.33(17)
C59 C60 C55 121.42(18)
C65 C60 C55 120.75(18)
C64 C61 C63 107.51(17)
C64 C61 C62 107.05(18)
C63 C61 C62 110.54(17)
C64 C61 C56 111.96(17)
C63 C61 C56 111.55(16)
C62 C61 C56 108.15(16)
C61 C62 H62A 109.5
C61 C62 H62B 109.5
H62A C62 H62B 109.5
C61 C62 H62C 109.5
H62A C62 H62C 109.5
H62B C62 H62C 109.5
C61 C63 H63A 109.5
C61 C63 H63B 109.5
H63A C63 H63B 109.5
C61 C63 H63C 109.5
H63A C63 H63C 109.5
H63B C63 H63C 109.5
C61 C64 H64A 109.5
C61 C64 H64B 109.5
H64A C64 H64B 109.5
C61 C64 H64C 109.5
H64A C64 H64C 109.5
H64B C64 H64C 109.5
N3 C65 C60 125.92(18)
N3 C65 H65 117.0
C60 C65 H65 117.0
N3 C66 C69 103.78(16)
N3 C66 C67 113.76(16)
C69 C66 C67 110.43(18)
N3 C66 C68 107.60(16)
C69 C66 C68 110.28(18)
C67 C66 C68 110.75(18)
C66 C67 H67A 109.5
C66 C67 H67B 109.5
H67A C67 H67B 109.5
C66 C67 H67C 109.5
H67A C67 H67C 109.5
H67B C67 H67C 109.5
C66 C68 H68A 109.5
C66 C68 H68B 109.5
H68A C68 H68B 109.5
C66 C68 H68C 109.5
H68A C68 H68C 109.5
H68B C68 H68C 109.5
N4 C69 C66 107.70(15)
N4 C69 H69A 110.2
C66 C69 H69A 110.2
N4 C69 H69B 110.2
C66 C69 H69B 110.2
H69A C69 H69B 108.5
N4 C70 C72 121.73(18)
N4 C70 C71 119.74(18)
C72 C70 C71 118.52(18)
C70 C71 H71A 109.5
C70 C71 H71B 109.5
H71A C71 H71B 109.5
C70 C71 H71C 109.5
H71A C71 H71C 109.5
H71B C71 H71C 109.5
C73 C72 C77 119.18(18)
C73 C72 C70 118.84(18)
C77 C72 C70 121.98(18)
C74 C73 C72 122.62(19)
C74 C73 H73 118.7
C72 C73 H73 118.7
C73 C74 C75 116.83(19)
C73 C74 C82 123.8(2)
C75 C74 C82 119.34(19)
C76 C75 C74 124.56(19)
C76 C75 H75 117.7
C74 C75 H75 117.7
C75 C76 C77 118.03(18)
C75 C76 C78 120.91(17)
C77 C76 C78 121.07(17)
O4 C77 C72 122.74(17)
O4 C77 C76 118.45(16)
C72 C77 C76 118.77(17)
C80 C78 C81 110.03(17)
C80 C78 C76 109.90(16)
C81 C78 C76 110.68(16)
C80 C78 C79 107.36(17)
C81 C78 C79 106.98(17)
C76 C78 C79 111.81(17)
C78 C79 H79A 109.5
C78 C79 H79B 109.5
H79A C79 H79B 109.5
C78 C79 H79C 109.5
H79A C79 H79C 109.5
H79B C79 H79C 109.5
C78 C80 H80A 109.5
C78 C80 H80B 109.5
H80A C80 H80B 109.5
C78 C80 H80C 109.5
H80A C80 H80C 109.5
H80B C80 H80C 109.5
C78 C81 H81A 109.5
C78 C81 H81B 109.5
H81A C81 H81B 109.5
C78 C81 H81C 109.5
H81A C81 H81C 109.5
H81B C81 H81C 109.5
C74 C82 C83 109.9(2)
C74 C82 C85 109.0(2)
C83 C82 C85 109.1(2)
C74 C82 C84 112.1(2)
C83 C82 C84 107.4(2)
C85 C82 C84 109.2(2)
C82 C83 H83A 109.5
C82 C83 H83B 109.5
H83A C83 H83B 109.5
C82 C83 H83C 109.5
H83A C83 H83C 109.5
H83B C83 H83C 109.5
C82 C84 H84A 109.5
C82 C84 H84B 109.5
H84A C84 H84B 109.5
C82 C84 H84C 109.5
H84A C84 H84C 109.5
H84B C84 H84C 109.5
C82 C85 H85A 109.5
C82 C85 H85B 109.5
H85A C85 H85B 109.5
C82 C85 H85C 109.5
H85A C85 H85C 109.5
H85B C85 H85C 109.5

loop_
_geom_bond_atom_site_label_1
_geom_bond_atom_site_label_2
_geom_bond_distance
Ni1 O1 1.8274(13)
Ni1 N2 1.8415(15)
Ni1 N1 1.8627(15)
Ni1 O2 1.8712(12)
N1 C15 1.298(2)
N1 C17 1.477(2)
O1 C1 1.310(2)
C1 C6 1.418(3)
C1 C2 1.434(3)
Ni2 O4 1.8360(13)
Ni2 N3 1.8413(16)
Ni2 O3 1.8537(13)
Ni2 N4 1.8614(16)
N2 C21 1.284(2)
N2 C18 1.492(2)
O2 C27 1.307(2)
C2 C3 1.374(3)
C2 C7 1.533(3)
C3 C4 1.407(3)
C3 H3 0.9500
O3 C55 1.310(2)
N3 C65 1.285(3)
N3 C66 1.489(2)
C4 C5 1.357(3)
C4 C11 1.537(3)
O4 C77 1.314(2)
N4 C70 1.296(3)
N4 C69 1.483(2)
C5 C6 1.415(3)
C5 H5 0.9500
O5 C50 1.384(2)
O5 C37 1.385(2)
C6 C15 1.451(3)
C7 C9 1.533(3)
C7 C10 1.536(4)
C7 C8 1.538(4)
C9 H9A 0.9800
C9 H9B 0.9800
C9 H9C 0.9800
C8 H8A 0.9800
C8 H8B 0.9800
C8 H8C 0.9800
C13 C11 1.535(3)
C13 H13A 0.9800
C13 H13B 0.9800
C13 H13C 0.9800
C12 C11 1.513(4)
C12 H12A 0.9800
C12 H12B 0.9800
C12 H12C 0.9800
C11 C14 1.522(4)
C10 H10A 0.9800
C10 H10B 0.9800
C10 H10C 0.9800
C14 H14A 0.9800
C14 H14B 0.9800
C14 H14C 0.9800
C15 C16 1.513(3)
C16 H16A 0.9800
C16 H16B 0.9800
C16 H16C 0.9800
C17 C18 1.513(3)
C17 H17A 0.9900
C17 H17B 0.9900
C18 C20 1.521(3)
C18 C19 1.524(3)
C19 H19A 0.9800
C19 H19B 0.9800
C19 H19C 0.9800
C20 H20A 0.9800
C20 H20B 0.9800
C20 H20C 0.9800
C21 C22 1.432(3)
C21 H21 0.9500
C22 C23 1.403(3)
C22 C27 1.424(3)
C23 C24 1.372(3)
C23 H23 0.9500
C24 C25 1.406(3)
C24 C32 1.484(3)
C25 C26 1.381(3)
C25 H25 0.9500
C26 C27 1.439(2)
C26 C28 1.537(3)
C29 C28 1.527(3)
C29 H29A 0.9800
C29 H29B 0.9800
C29 H29C 0.9800
C28 C30 1.528(3)
C28 C31 1.536(3)
C30 H30A 0.9800
C30 H30B 0.9800
C30 H30C 0.9800
C31 H31A 0.9800
C31 H31B 0.9800
C31 H31C 0.9800
C32 C33 1.392(3)
C32 C37 1.403(3)
C33 C34 1.391(3)
C33 H33 0.9500
C34 C35 1.377(3)
C34 C38 1.533(3)
C35 C36 1.397(3)
C35 H35 0.9500
C36 C37 1.376(3)
C36 C42 1.525(3)
C38 C39 1.513(4)
C38 C40 1.529(4)
C38 C41 1.531(3)
C39 H39A 0.9800
C39 H39B 0.9800
C39 H39C 0.9800
C40 H40A 0.9800
C40 H40B 0.9800
C40 H40C 0.9800
C41 H41A 0.9800
C41 H41B 0.9800
C41 H41C 0.9800
C42 C45 1.524(3)
C42 C44 1.533(3)
C42 C43 1.534(3)
C43 H43A 0.9800
C43 H43B 0.9800
C43 H43C 0.9800
C44 H44A 0.9800
C44 H44B 0.9800
C44 H44C 0.9800
C45 C46 1.386(3)
C45 C50 1.391(3)
C46 C47 1.388(3)
C46 H46 0.9500
C47 C48 1.378(3)
C47 C51 1.535(3)
C48 C49 1.393(3)
C48 H48 0.9500
C49 C50 1.407(3)
C49 C58 1.487(3)
C51 C54 1.523(4)
C51 C53 1.531(3)
C51 C52 1.532(3)
C52 H52A 0.9800
C52 H52B 0.9800
C52 H52C 0.9800
C53 H53A 0.9800
C53 H53B 0.9800
C53 H53C 0.9800
C54 H54A 0.9800
C54 H54B 0.9800
C54 H54C 0.9800
C55 C60 1.426(2)
C55 C56 1.429(3)
C56 C57 1.379(3)
C56 C61 1.538(3)
C57 C58 1.419(3)
C57 H57 0.9500
C58 C59 1.368(3)
C59 C60 1.404(3)
C59 H59 0.9500
C60 C65 1.426(3)
C61 C64 1.529(3)
C61 C63 1.531(3)
C61 C62 1.535(3)
C62 H62A 0.9800
C62 H62B 0.9800
C62 H62C 0.9800
C63 H63A 0.9800
C63 H63B 0.9800
C63 H63C 0.9800
C64 H64A 0.9800
C64 H64B 0.9800
C64 H64C 0.9800
C65 H65 0.9500
C66 C69 1.505(3)
C66 C67 1.525(3)
C66 C68 1.528(3)
C67 H67A 0.9800
C67 H67B 0.9800
C67 H67C 0.9800
C68 H68A 0.9800
C68 H68B 0.9800
C68 H68C 0.9800
C69 H69A 0.9900
C69 H69B 0.9900
C70 C72 1.459(3)
C70 C71 1.521(3)
C71 H71A 0.9800
C71 H71B 0.9800
C71 H71C 0.9800
C72 C73 1.415(3)
C72 C77 1.420(3)
C73 C74 1.364(3)
C73 H73 0.9500
C74 C75 1.405(3)
C74 C82 1.525(3)
C75 C76 1.372(3)
C75 H75 0.9500
C76 C77 1.433(3)
C76 C78 1.538(3)
C78 C80 1.529(3)
C78 C81 1.536(3)
C78 C79 1.544(3)
C79 H79A 0.9800
C79 H79B 0.9800
C79 H79C 0.9800
C80 H80A 0.9800
C80 H80B 0.9800
C80 H80C 0.9800
C81 H81A 0.9800
C81 H81B 0.9800
C81 H81C 0.9800
C82 C83 1.531(4)
C82 C85 1.531(4)
C82 C84 1.532(3)
C83 H83A 0.9800
C83 H83B 0.9800
C83 H83C 0.9800
C84 H84A 0.9800
C84 H84B 0.9800
C84 H84C 0.9800
C85 H85A 0.9800
C85 H85B 0.9800
C85 H85C 0.9800
